data_7036038
loop_
_publ_author_name
'Hinz, Alexander'
'Rothe, Julia'
'Schulz, Axel'
'Villinger, Alexander'

_publ_section_title
;
 Reduction of dichloro(diaza-phospha)stibanes - isolation of a
 donor-stabilized distibenium dication.
;
_journal_issue 14
_journal_name_full 'Dalton transactions (Cambridge, England : 2003)'
_journal_page_first 6044
_journal_page_last 6052
_journal_paper_doi 10.1039/c5dt02711j
_journal_volume 45
_journal_year 2016
_chemical_formula_moiety 'C62 H60 N2 P Sb'
_chemical_formula_sum 'C62 H60 N2 P Sb'
_chemical_formula_weight 985.84
_chemical_name_systematic
;
 ?
;
_space_group_crystal_system monoclinic
_space_group_IT_number 9
_space_group_name_Hall 'C -2yc'
_space_group_name_H-M_alt 'C 1 c 1'
_symmetry_space_group_name_Hall 'C -2yc'
_symmetry_space_group_name_H-M 'C 1 c 1'
_atom_sites_solution_hydrogens geom
_audit_creation_method SHELXL-2013
_audit_update_record
;
2015-06-01 deposited with the CCDC.
2015-08-03 downloaded from the CCDC.
;
_cell_angle_alpha 90
_cell_angle_beta 99.487(2)
_cell_angle_gamma 90
_cell_formula_units_Z 4
_cell_length_a 18.1642(6)
_cell_length_b 11.4249(4)
_cell_length_c 23.9813(8)
_cell_measurement_reflns_used 9962
_cell_measurement_temperature 173(2)
_cell_measurement_theta_max 32.07
_cell_measurement_theta_min 2.21
_cell_volume 4908.6(3)
_computing_cell_refinement 'Bruker Apex V7.51A'
_computing_data_collection 'Bruker Apex V7.51A'
_computing_data_reduction 'Bruker SAINT'
_computing_molecular_graphics 'ORTEP-3v2.01 (Farrugia, 1997)'
_computing_publication_material SHELXL-2013
_computing_structure_refinement 'SHELXL-2013 (Sheldrick, 2013)'
_computing_structure_solution 'SHELXS-2013 (Sheldrick, 2013)'
_diffrn_ambient_temperature 173(2)
_diffrn_measured_fraction_theta_full 1.000
_diffrn_measured_fraction_theta_max 0.996
_diffrn_measurement_device_type 'Bruker-Nonius Apex X8-CCD-diffractometer'
_diffrn_measurement_method 'phi and omega scans'
_diffrn_radiation_monochromator graphite
_diffrn_radiation_source 'sealed tube'
_diffrn_radiation_type MoK\a
_diffrn_radiation_wavelength 0.71073
_diffrn_reflns_av_R_equivalents 0.0390
_diffrn_reflns_av_unetI/netI 0.0467
_diffrn_reflns_Laue_measured_fraction_full 1.000
_diffrn_reflns_Laue_measured_fraction_max 0.996
_diffrn_reflns_limit_h_max 27
_diffrn_reflns_limit_h_min -26
_diffrn_reflns_limit_k_max 16
_diffrn_reflns_limit_k_min -17
_diffrn_reflns_limit_l_max 36
_diffrn_reflns_limit_l_min -36
_diffrn_reflns_number 48308
_diffrn_reflns_point_group_measured_fraction_full 1.000
_diffrn_reflns_point_group_measured_fraction_max 0.996
_diffrn_reflns_theta_full 25.242
_diffrn_reflns_theta_max 32.493
_diffrn_reflns_theta_min 2.211
_exptl_absorpt_coefficient_mu 0.637
_exptl_absorpt_correction_T_max 0.7464
_exptl_absorpt_correction_T_min 0.6990
_exptl_absorpt_correction_type multi-scan
_exptl_absorpt_process_details '(SADABS; Sheldrick, 2004)'
_exptl_crystal_colour orange
_exptl_crystal_density_diffrn 1.334
_exptl_crystal_description block
_exptl_crystal_F_000 2048
_exptl_crystal_size_max 0.220
_exptl_crystal_size_mid 0.210
_exptl_crystal_size_min 0.180
_refine_diff_density_max 0.732
_refine_diff_density_min -0.617
_refine_diff_density_rms 0.065
_refine_ls_abs_structure_details
;
 Refined as an inversion twin.
;
_refine_ls_abs_structure_Flack 0.332(18)
_refine_ls_extinction_method none
_refine_ls_goodness_of_fit_ref 1.048
_refine_ls_hydrogen_treatment constr
_refine_ls_matrix_type full
_refine_ls_number_parameters 573
_refine_ls_number_reflns 16881
_refine_ls_number_restraints 35
_refine_ls_restrained_S_all 1.048
_refine_ls_R_factor_all 0.0531
_refine_ls_R_factor_gt 0.0425
_refine_ls_shift/su_max 0.001
_refine_ls_shift/su_mean 0.000
_refine_ls_structure_factor_coef Fsqd
_refine_ls_weighting_details 'w=1/[\s^2^(Fo^2^)+(0.0358P)^2^+5.2157P] where P=(Fo^2^+2Fc^2^)/3'
_refine_ls_weighting_scheme calc
_refine_ls_wR_factor_gt 0.0956
_refine_ls_wR_factor_ref 0.1008
_reflns_Friedel_coverage 0.999
_reflns_Friedel_fraction_full 1.000
_reflns_Friedel_fraction_max 0.996
_reflns_number_gt 14533
_reflns_number_total 16881
_reflns_threshold_expression 'I > 2\s(I)'
_cod_data_source_file c5dt02711j2.cif
_cod_data_source_block ah241a
_cod_depositor_comments 'Adding full bibliography for 7036034--7036039.cif.'
_cod_database_code 7036038
_shelx_space_group_comment
;
The symmetry employed for this shelxl refinement is uniquely defined
by the following loop, which should always be used as a source of
symmetry information in preference to the above space-group names.
They are only intended as comments.
;
_shelx_estimated_absorpt_t_min 0.873
_shelx_estimated_absorpt_t_max 0.894
_shelxl_version_number 2013-4

loop_
_space_group_symop_operation_xyz
'x, y, z'
'x, -y, z+1/2'
'x+1/2, y+1/2, z'
'x+1/2, -y+1/2, z+1/2'

loop_
_atom_site_label
_atom_site_type_symbol
_atom_site_fract_x
_atom_site_fract_y
_atom_site_fract_z
_atom_site_U_iso_or_equiv
_atom_site_adp_type
_atom_site_occupancy
_atom_site_site_symmetry_order
_atom_site_calc_flag
_atom_site_refinement_flags_posn
_atom_site_refinement_flags_adp
_atom_site_refinement_flags_occupancy
_atom_site_disorder_assembly
_atom_site_disorder_group
Sb1A Sb 0.10171(2) 0.30181(3) 0.32432(2) 0.0195(1) Uani 0.666(1) 1 d . . P A 1
P1A P 0.03960(7) 0.30008(13) 0.20926(7) 0.0170(2) Uani 0.666(1) 1 d . . P A 1
Sb1B Sb 0.02429(3) 0.30040(6) 0.18061(3) 0.0193(2) Uani 0.334(1) 1 d . . P A 2
P1B P 0.08629(16) 0.3016(3) 0.29515(16) 0.01952(10) Uani 0.334(1) 1 d . . P A 2
N1 N 0.12404(16) 0.3465(3) 0.24108(13) 0.0225(6) Uani 1 1 d . . . . .
N2 N 0.00319(16) 0.3458(3) 0.26657(13) 0.0215(6) Uani 1 1 d . . . . .
C1 C 0.1952(2) 0.3581(3) 0.22632(16) 0.0177(7) Uani 1 1 d . . . . .
C2 C 0.2089(2) 0.3396(3) 0.17024(14) 0.0207(6) Uani 1 1 d . . . . .
C3 C 0.2806(2) 0.3535(4) 0.15764(16) 0.0292(8) Uani 1 1 d . . . . .
H3 H 0.2887 0.3407 0.1200 0.035 Uiso 1 1 calc R U . . .
C4 C 0.3397(2) 0.3851(4) 0.19815(19) 0.0335(9) Uani 1 1 d . . . . .
H4 H 0.3882 0.3939 0.1888 0.040 Uiso 1 1 calc R U . . .
C5 C 0.3272(2) 0.4039(4) 0.25253(17) 0.0298(8) Uani 1 1 d . . . . .
H5 H 0.3680 0.4254 0.2808 0.036 Uiso 1 1 calc R U . . .
C6 C 0.2561(2) 0.3921(3) 0.26736(14) 0.0225(7) Uani 1 1 d . . . . .
C7 C 0.14942(19) 0.3074(3) 0.12206(13) 0.0220(6) Uani 1 1 d . . . . .
C8 C 0.1441(2) 0.1931(4) 0.10163(15) 0.0242(7) Uani 1 1 d . . . . .
C9 C 0.0880(2) 0.1642(4) 0.05657(16) 0.0293(8) Uani 1 1 d . . . . .
H9 H 0.0840 0.0858 0.0431 0.035 Uiso 1 1 calc R U . . .
C10 C 0.0379(2) 0.2475(4) 0.03103(16) 0.0331(9) Uani 1 1 d . . . . .
C11 C 0.0472(3) 0.3621(4) 0.04957(18) 0.0379(10) Uani 1 1 d . . . . .
H11 H 0.0151 0.4207 0.0308 0.046 Uiso 1 1 calc R U . . .
C12 C 0.1019(3) 0.3950(4) 0.09489(16) 0.0312(9) Uani 1 1 d . . . . .
C13 C 0.1977(2) 0.0998(4) 0.12826(19) 0.0349(9) Uani 1 1 d . . . . .
H13A H 0.1778 0.0223 0.1164 0.052 Uiso 1 1 calc R U . . .
H13B H 0.2037 0.1059 0.1695 0.052 Uiso 1 1 calc R U . . .
H13C H 0.2462 0.1105 0.1161 0.052 Uiso 1 1 calc R U . . .
C14 C -0.0263(3) 0.2123(5) -0.01345(19) 0.0477(12) Uani 1 1 d . . . . .
H14A H -0.0080 0.1634 -0.0418 0.071 Uiso 1 1 calc R U . . .
H14B H -0.0502 0.2825 -0.0317 0.071 Uiso 1 1 calc R U . . .
H14C H -0.0627 0.1680 0.0041 0.071 Uiso 1 1 calc R U . . .
C15 C 0.1074(3) 0.5194(4) 0.1154(2) 0.0473(12) Uani 1 1 d . . . . .
H15A H 0.1592 0.5462 0.1187 0.071 Uiso 1 1 calc R U . . .
H15B H 0.0914 0.5240 0.1524 0.071 Uiso 1 1 calc R U . . .
H15C H 0.0752 0.5692 0.0884 0.071 Uiso 1 1 calc R U . . .
C16 C 0.2494(2) 0.4250(4) 0.32599(15) 0.0263(7) Uani 1 1 d . . . . .
C17 C 0.2181(2) 0.5335(4) 0.33666(17) 0.0304(8) Uani 1 1 d . . . . .
C18 C 0.2199(3) 0.5686(5) 0.39271(19) 0.0411(11) Uani 1 1 d . . . . .
H18 H 0.1993 0.6424 0.4000 0.049 Uiso 1 1 calc R U . . .
C19 C 0.2502(3) 0.4999(6) 0.43757(19) 0.0467(13) Uani 1 1 d . . . . .
C20 C 0.2792(2) 0.3916(5) 0.42659(18) 0.0427(11) Uani 1 1 d . . . . .
H20 H 0.2986 0.3418 0.4572 0.051 Uiso 1 1 calc R U . . .
C21 C 0.2805(3) 0.3551(6) 0.3721(2) 0.0347(12) Uani 1 1 d . . . . .
C22 C 0.1845(3) 0.6126(4) 0.2883(2) 0.0443(11) Uani 1 1 d . . . . .
H22A H 0.2231 0.6346 0.2662 0.066 Uiso 1 1 calc R U . . .
H22B H 0.1644 0.6832 0.3035 0.066 Uiso 1 1 calc R U . . .
H22C H 0.1442 0.5710 0.2640 0.066 Uiso 1 1 calc R U . . .
C23 C 0.2519(4) 0.5449(7) 0.4979(2) 0.071(2) Uani 1 1 d . . . . .
H23A H 0.3020 0.5743 0.5128 0.106 Uiso 1 1 calc R U . . .
H23B H 0.2394 0.4809 0.5219 0.106 Uiso 1 1 calc R U . . .
H23C H 0.2156 0.6083 0.4976 0.106 Uiso 1 1 calc R U . . .
C24 C 0.3158(3) 0.2380(4) 0.3621(2) 0.0422(11) Uani 1 1 d . . . . .
H24A H 0.2864 0.1996 0.3292 0.063 Uiso 1 1 calc R U . . .
H24B H 0.3169 0.1883 0.3955 0.063 Uiso 1 1 calc R U . . .
H24C H 0.3669 0.2506 0.3551 0.063 Uiso 1 1 calc R U . . .
C25 C -0.0696(2) 0.3560(4) 0.27911(17) 0.0177(8) Uani 1 1 d . . . . .
C26 C -0.0850(2) 0.3422(3) 0.33426(14) 0.0216(7) Uani 1 1 d . . . . .
C27 C -0.1570(2) 0.3580(4) 0.34575(16) 0.0280(8) Uani 1 1 d . . . . .
H27 H -0.1660 0.3477 0.3834 0.034 Uiso 1 1 calc R U . . .
C28 C -0.2161(2) 0.3883(4) 0.30366(18) 0.0341(9) Uani 1 1 d . . . . .
H28 H -0.2653 0.3971 0.3117 0.041 Uiso 1 1 calc R U . . .
C29 C -0.2008(2) 0.4050(4) 0.24986(17) 0.0302(8) Uani 1 1 d . . . . .
H29 H -0.2405 0.4259 0.2206 0.036 Uiso 1 1 calc R U . . .
C30 C -0.1295(2) 0.3926(3) 0.23674(15) 0.0226(7) Uani 1 1 d . . . . .
C31 C -0.0264(2) 0.3110(3) 0.38322(14) 0.0219(6) Uani 1 1 d . . . . .
C32 C 0.0191(3) 0.3978(4) 0.41288(18) 0.0329(10) Uani 1 1 d . . . . .
C33 C 0.0725(3) 0.3665(4) 0.45780(17) 0.0375(10) Uani 1 1 d . . . . .
H33 H 0.1029 0.4256 0.4777 0.045 Uiso 1 1 calc R U . . .
C34 C 0.0833(2) 0.2503(4) 0.47509(15) 0.0304(8) Uani 1 1 d . . . . .
C35 C 0.0357(2) 0.1664(3) 0.44775(16) 0.0271(8) Uani 1 1 d . . . . .
H35 H 0.0409 0.0875 0.4603 0.033 Uiso 1 1 calc R U . . .
C36 C -0.0199(2) 0.1938(3) 0.40232(14) 0.0227(6) Uani 1 1 d . . . . .
C37 C 0.0098(3) 0.5240(4) 0.3937(2) 0.0467(12) Uani 1 1 d . . . . .
H37A H 0.0257 0.5325 0.3568 0.070 Uiso 1 1 calc R U . . .
H37B H 0.0405 0.5745 0.4213 0.070 Uiso 1 1 calc R U . . .
H37C H -0.0427 0.5467 0.3906 0.070 Uiso 1 1 calc R U . . .
C38 C 0.1483(3) 0.2162(5) 0.5201(2) 0.0470(12) Uani 1 1 d . . . . .
H38A H 0.1495 0.1309 0.5245 0.070 Uiso 1 1 calc R U . . .
H38B H 0.1424 0.2527 0.5561 0.070 Uiso 1 1 calc R U . . .
H38C H 0.1950 0.2429 0.5089 0.070 Uiso 1 1 calc R U . . .
C39 C -0.0714(2) 0.1009(4) 0.3744(2) 0.0343(9) Uani 1 1 d . . . . .
H39A H -0.0720 0.1030 0.3335 0.051 Uiso 1 1 calc R U . . .
H39B H -0.1219 0.1151 0.3822 0.051 Uiso 1 1 calc R U . . .
H39C H -0.0541 0.0240 0.3892 0.051 Uiso 1 1 calc R U . . .
C40 C -0.1219(2) 0.4258(4) 0.17742(15) 0.0263(7) Uani 1 1 d . . . . .
C41 C -0.1547(2) 0.3559(5) 0.13207(18) 0.0331(10) Uani 1 1 d . . . . .
C42 C -0.1549(3) 0.3990(6) 0.07710(18) 0.0455(12) Uani 1 1 d . . . . .
H42 H -0.1767 0.3524 0.0459 0.055 Uiso 1 1 calc R U . . .
C43 C -0.1252(3) 0.5044(6) 0.0667(2) 0.0485(14) Uani 1 1 d . . . . .
C44 C -0.0922(3) 0.5716(5) 0.1122(2) 0.0449(12) Uani 1 1 d . . . . .
H44 H -0.0707 0.6449 0.1053 0.054 Uiso 1 1 calc R U . . .
C45 C -0.0898(2) 0.5344(4) 0.16790(18) 0.0326(9) Uani 1 1 d . . . . .
C46 C -0.1923(3) 0.2419(5) 0.1413(2) 0.0484(12) Uani 1 1 d . . . . .
H46A H -0.2430 0.2572 0.1485 0.073 Uiso 1 1 calc R U . . .
H46B H -0.1637 0.2014 0.1739 0.073 Uiso 1 1 calc R U . . .
H46C H -0.1947 0.1928 0.1076 0.073 Uiso 1 1 calc R U . . .
C47 C -0.1307(4) 0.5502(8) 0.0063(2) 0.079(2) Uani 1 1 d . . . . .
H47A H -0.1476 0.4871 -0.0204 0.118 Uiso 1 1 calc R U . . .
H47B H -0.0816 0.5778 0.0002 0.118 Uiso 1 1 calc R U . . .
H47C H -0.1665 0.6150 0.0004 0.118 Uiso 1 1 calc R U . . .
C48 C -0.0555(3) 0.6104(4) 0.2157(2) 0.0409(10) Uani 1 1 d . . . . .
H48A H -0.0393 0.6842 0.2008 0.061 Uiso 1 1 calc R U . . .
H48B H -0.0123 0.5704 0.2374 0.061 Uiso 1 1 calc R U . . .
H48C H -0.0923 0.6265 0.2404 0.061 Uiso 1 1 calc R U . . .
C49A C 0.0811(4) 0.1239(6) 0.2870(3) 0.0230(10) Uani 0.666(1) 1 d D . P A 1
C50A C 0.0534(5) 0.1370(6) 0.2322(3) 0.0230(10) Uani 0.666(1) 1 d D . P A 1
C51A C 0.0923(4) 0.0222(4) 0.3234(2) 0.0378(8) Uani 0.666(1) 1 d DG . P A 1
C52A C 0.0444(3) -0.0729(5) 0.3126(2) 0.0383(8) Uani 0.666(1) 1 d DG . P A 1
H52A H 0.0074 -0.0739 0.2795 0.046 Uiso 0.666(1) 1 calc R U P A 1
C53A C 0.0505(3) -0.1666(4) 0.3500(2) 0.0362(9) Uani 0.666(1) 1 d DG . P A 1
H53A H 0.0178 -0.2316 0.3426 0.043 Uiso 0.666(1) 1 calc R U P A 1
C54A C 0.1046(3) -0.1651(3) 0.39833(18) 0.0378(8) Uani 0.666(1) 1 d DG . P A 1
H54A H 0.1088 -0.2291 0.4239 0.045 Uiso 0.666(1) 1 calc R U P A 1
C55A C 0.1525(2) -0.0700(4) 0.40917(16) 0.0383(8) Uani 0.666(1) 1 d DG . P A 1
H55A H 0.1895 -0.0690 0.4422 0.046 Uiso 0.666(1) 1 calc R U P A 1
C56A C 0.1464(3) 0.0237(4) 0.3717(2) 0.0362(9) Uani 0.666(1) 1 d DG . P A 1
H56A H 0.1791 0.0887 0.3791 0.043 Uiso 0.666(1) 1 calc R U P A 1
C57A C 0.0349(5) 0.0434(7) 0.1863(3) 0.0455(10) Uani 0.666(1) 1 d DG . P A 1
C58A C 0.0727(5) -0.0626(8) 0.1874(3) 0.0500(11) Uani 0.666(1) 1 d DG . P A 1
H58A H 0.1120 -0.0797 0.2175 0.060 Uiso 0.666(1) 1 calc R U P A 1
C59A C 0.0529(3) -0.1436(6) 0.1442(3) 0.0579(14) Uani 0.666(1) 1 d DG . P A 1
H59A H 0.0787 -0.2161 0.1450 0.069 Uiso 0.666(1) 1 calc R U P A 1
C60A C -0.0047(3) -0.1186(5) 0.10008(19) 0.046(1) Uani 0.666(1) 1 d DG . P A 1
H60A H -0.0183 -0.1740 0.0706 0.055 Uiso 0.666(1) 1 calc R U P A 1
C61A C -0.0425(3) -0.0126(5) 0.0990(2) 0.0500(11) Uani 0.666(1) 1 d DG . P A 1
H61A H -0.0819 0.0044 0.0689 0.060 Uiso 0.666(1) 1 calc R U P A 1
C62A C -0.0227(4) 0.0683(5) 0.1422(3) 0.0579(14) Uani 0.666(1) 1 d DG . P A 1
H62A H -0.0485 0.1408 0.1414 0.069 Uiso 0.666(1) 1 calc R U P A 1
C49B C 0.0449(12) 0.1318(12) 0.2193(6) 0.0230(10) Uani 0.334(1) 1 d D . P A 2
C50B C 0.0730(10) 0.1377(11) 0.2745(6) 0.0230(10) Uani 0.334(1) 1 d D . P A 2
C51B C 0.0327(11) 0.0316(13) 0.1827(6) 0.0455(10) Uani 0.334(1) 1 d DG . P A 2
C52B C 0.0826(10) -0.0609(16) 0.1944(6) 0.0500(11) Uani 0.334(1) 1 d DG . P A 2
H52B H 0.1193 -0.0594 0.2276 0.060 Uiso 0.334(1) 1 calc R U P A 2
C53B C 0.0789(7) -0.1554(12) 0.1576(6) 0.0579(14) Uani 0.334(1) 1 d DG . P A 2
H53B H 0.1130 -0.2186 0.1656 0.069 Uiso 0.334(1) 1 calc R U P A 2
C54B C 0.0253(6) -0.1576(9) 0.1090(4) 0.0455(10) Uani 0.334(1) 1 d DG . P A 2
H54B H 0.0228 -0.2222 0.0839 0.055 Uiso 0.334(1) 1 calc R U P A 2
C55B C -0.0246(6) -0.0651(10) 0.0973(4) 0.0500(11) Uani 0.334(1) 1 d DG . P A 2
H55B H -0.0612 -0.0666 0.0641 0.060 Uiso 0.334(1) 1 calc R U P A 2
C56B C -0.0209(8) 0.0294(10) 0.1341(5) 0.0579(14) Uani 0.334(1) 1 d DG . P A 2
H56B H -0.0550 0.0926 0.1261 0.069 Uiso 0.334(1) 1 calc R U P A 2
C57B C 0.0918(8) 0.0397(10) 0.3193(4) 0.0378(8) Uani 0.334(1) 1 d DG . P A 2
C58B C 0.0554(7) -0.0672(11) 0.3197(4) 0.0383(8) Uani 0.334(1) 1 d DG . P A 2
H58B H 0.0162 -0.0868 0.2898 0.046 Uiso 0.334(1) 1 calc R U P A 2
C59B C 0.0763(6) -0.1455(7) 0.3638(4) 0.0362(9) Uani 0.334(1) 1 d DG . P A 2
H59B H 0.0514 -0.2186 0.3641 0.043 Uiso 0.334(1) 1 calc R U P A 2
C60B C 0.1336(5) -0.1169(7) 0.4076(3) 0.0378(8) Uani 0.334(1) 1 d DG . P A 2
H60B H 0.1478 -0.1704 0.4378 0.045 Uiso 0.334(1) 1 calc R U P A 2
C61B C 0.1700(5) -0.0099(8) 0.4072(3) 0.0383(8) Uani 0.334(1) 1 d DG . P A 2
H61B H 0.2091 0.0096 0.4372 0.046 Uiso 0.334(1) 1 calc R U P A 2
C62B C 0.1491(6) 0.0683(7) 0.3631(4) 0.0362(9) Uani 0.334(1) 1 d DG . P A 2
H62B H 0.1740 0.1414 0.3628 0.043 Uiso 0.334(1) 1 calc R U P A 2

loop_
_atom_site_aniso_label
_atom_site_aniso_U_11
_atom_site_aniso_U_22
_atom_site_aniso_U_33
_atom_site_aniso_U_23
_atom_site_aniso_U_13
_atom_site_aniso_U_12
Sb1A 0.01500(13) 0.02648(13) 0.0168(2) 0.0007(2) 0.00185(11) 0.0008(2)
P1A 0.0136(5) 0.0243(6) 0.0128(6) 0.0018(5) 0.0016(4) -0.0004(4)
Sb1B 0.0164(3) 0.0256(3) 0.0157(5) 0.0008(4) 0.0017(3) 0.0014(3)
P1B 0.01500(13) 0.02648(13) 0.0168(2) 0.0007(2) 0.00185(11) 0.0008(2)
N1 0.0158(13) 0.0258(15) 0.0267(15) 0.0002(11) 0.0060(11) -0.0014(11)
N2 0.0160(13) 0.0239(14) 0.0256(14) 0.0001(11) 0.0065(11) 0.0024(11)
C1 0.0126(16) 0.0186(19) 0.0230(18) 0.0031(13) 0.0059(13) 0.0012(13)
C2 0.0191(16) 0.0219(15) 0.0211(16) 0.0010(12) 0.0036(12) 0.0012(12)
C3 0.0266(19) 0.038(2) 0.0252(18) -0.0004(15) 0.0106(15) 0.0018(16)
C4 0.0168(17) 0.042(2) 0.045(2) 0.0015(18) 0.0135(16) -0.0050(15)
C5 0.0166(16) 0.034(2) 0.038(2) -0.0020(16) 0.0010(14) -0.0058(15)
C6 0.0176(16) 0.0258(18) 0.0236(17) -0.0025(13) 0.0017(12) -0.0013(13)
C7 0.0226(16) 0.0273(16) 0.0168(15) 0.0023(13) 0.0051(12) 0.0024(14)
C8 0.0194(15) 0.0292(17) 0.0252(16) 0.0009(15) 0.0076(13) 0.0022(15)
C9 0.030(2) 0.034(2) 0.0238(18) -0.0028(14) 0.0053(15) -0.0037(15)
C10 0.030(2) 0.047(2) 0.0210(18) -0.0034(16) 0.0004(15) 0.0008(17)
C11 0.041(2) 0.040(2) 0.028(2) 0.0034(16) -0.0072(17) 0.0137(18)
C12 0.039(2) 0.031(2) 0.0211(17) -0.0032(14) -0.0035(15) 0.0085(17)
C13 0.028(2) 0.027(2) 0.048(2) 0.0016(17) 0.0037(17) 0.0045(16)
C14 0.040(2) 0.066(4) 0.032(2) -0.005(2) -0.0081(19) -0.002(2)
C15 0.061(3) 0.031(2) 0.043(3) -0.0021(18) -0.013(2) 0.014(2)
C16 0.0164(16) 0.037(2) 0.0240(17) -0.0069(15) -0.0009(13) -0.0051(14)
C17 0.0247(19) 0.035(2) 0.032(2) -0.0099(15) 0.0048(15) -0.0065(15)
C18 0.032(2) 0.051(3) 0.041(2) -0.023(2) 0.0069(18) -0.0054(19)
C19 0.029(2) 0.084(4) 0.026(2) -0.019(2) 0.0022(17) -0.012(2)
C20 0.022(2) 0.077(4) 0.027(2) 0.000(2) 0.0006(16) -0.008(2)
C21 0.019(2) 0.050(3) 0.034(3) 0.002(2) 0.0010(19) -0.011(2)
C22 0.052(3) 0.028(2) 0.053(3) -0.0086(19) 0.011(2) 0.005(2)
C23 0.057(4) 0.120(6) 0.035(3) -0.033(3) 0.006(3) -0.014(4)
C24 0.028(2) 0.049(3) 0.048(3) 0.009(2) 0.0003(19) 0.0093(19)
C25 0.0177(19) 0.019(2) 0.0159(18) 0.0005(14) -0.0003(14) 0.0007(15)
C26 0.0207(16) 0.0263(16) 0.0181(16) -0.0012(12) 0.0041(12) -0.0019(13)
C27 0.0237(18) 0.037(2) 0.0264(19) -0.0035(15) 0.0124(15) 0.0011(15)
C28 0.0204(18) 0.042(2) 0.042(2) 0.0005(18) 0.0116(16) 0.0053(16)
C29 0.0175(16) 0.039(2) 0.034(2) 0.0116(16) 0.0027(14) 0.0074(15)
C30 0.0199(16) 0.0242(17) 0.0231(17) 0.0035(13) 0.0018(13) 0.0027(13)
C31 0.0237(16) 0.0263(17) 0.0164(15) 0.0027(13) 0.0051(12) -0.0010(14)
C32 0.039(2) 0.033(2) 0.0254(19) -0.0017(16) 0.0017(16) -0.0125(18)
C33 0.046(3) 0.039(2) 0.0228(19) -0.0003(16) -0.0059(17) -0.0124(19)
C34 0.0289(19) 0.045(2) 0.0159(16) 0.0008(15) 0.0006(14) 0.0032(17)
C35 0.0253(18) 0.0290(19) 0.0280(19) 0.0050(14) 0.0072(15) 0.0042(14)
C36 0.0221(16) 0.0244(16) 0.0227(16) -0.0001(14) 0.0072(12) 0.0019(15)
C37 0.066(3) 0.029(2) 0.039(2) 0.0049(17) -0.009(2) -0.018(2)
C38 0.043(3) 0.058(3) 0.035(2) 0.003(2) -0.0093(19) 0.007(2)
C39 0.026(2) 0.0259(19) 0.050(2) -0.0039(17) 0.0031(17) -0.0018(15)
C40 0.0201(17) 0.033(2) 0.0244(18) 0.0066(14) -0.0002(13) 0.0058(14)
C41 0.0201(19) 0.053(3) 0.024(2) 0.0002(18) -0.0043(15) 0.0026(18)
C42 0.026(2) 0.085(4) 0.024(2) -0.006(2) -0.0017(16) 0.012(2)
C43 0.030(2) 0.086(4) 0.033(2) 0.022(2) 0.0127(19) 0.017(2)
C44 0.031(2) 0.061(3) 0.044(3) 0.029(2) 0.0119(19) 0.014(2)
C45 0.0243(19) 0.038(2) 0.035(2) 0.0135(16) 0.0047(16) 0.0098(16)
C46 0.037(3) 0.059(3) 0.045(3) -0.015(2) -0.006(2) -0.005(2)
C47 0.051(3) 0.145(7) 0.043(3) 0.041(4) 0.017(3) 0.020(4)
C48 0.044(3) 0.032(2) 0.045(3) 0.0076(18) 0.002(2) 0.0015(19)
C49A 0.0220(19) 0.0235(11) 0.025(3) 0.0009(15) 0.008(2) -0.0004(14)
C50A 0.0220(19) 0.0235(11) 0.025(3) 0.0009(15) 0.008(2) -0.0004(14)
C51A 0.040(2) 0.0303(19) 0.0481(19) 0.0055(17) 0.0225(17) 0.0073(16)
C52A 0.041(2) 0.0352(18) 0.044(2) 0.0106(17) 0.0198(16) 0.0087(16)
C53A 0.034(2) 0.038(2) 0.038(2) 0.0103(17) 0.0100(17) 0.010(2)
C54A 0.040(2) 0.0303(19) 0.0481(19) 0.0055(17) 0.0225(17) 0.0073(16)
C55A 0.041(2) 0.0352(18) 0.044(2) 0.0106(17) 0.0198(16) 0.0087(16)
C56A 0.034(2) 0.038(2) 0.038(2) 0.0103(17) 0.0100(17) 0.010(2)
C57A 0.040(2) 0.068(3) 0.0314(18) -0.0025(17) 0.0150(16) -0.027(2)
C58A 0.061(3) 0.048(2) 0.047(2) -0.009(2) 0.026(2) -0.016(2)
C59A 0.063(3) 0.072(4) 0.044(3) -0.016(2) 0.025(2) -0.034(3)
C60A 0.040(2) 0.068(3) 0.0314(18) -0.0025(17) 0.0150(16) -0.027(2)
C61A 0.061(3) 0.048(2) 0.047(2) -0.009(2) 0.026(2) -0.016(2)
C62A 0.063(3) 0.072(4) 0.044(3) -0.016(2) 0.025(2) -0.034(3)
C49B 0.0220(19) 0.0235(11) 0.025(3) 0.0009(15) 0.008(2) -0.0004(14)
C50B 0.0220(19) 0.0235(11) 0.025(3) 0.0009(15) 0.008(2) -0.0004(14)
C51B 0.040(2) 0.068(3) 0.0314(18) -0.0025(17) 0.0150(16) -0.027(2)
C52B 0.061(3) 0.048(2) 0.047(2) -0.009(2) 0.026(2) -0.016(2)
C53B 0.063(3) 0.072(4) 0.044(3) -0.016(2) 0.025(2) -0.034(3)
C54B 0.040(2) 0.068(3) 0.0314(18) -0.0025(17) 0.0150(16) -0.027(2)
C55B 0.061(3) 0.048(2) 0.047(2) -0.009(2) 0.026(2) -0.016(2)
C56B 0.063(3) 0.072(4) 0.044(3) -0.016(2) 0.025(2) -0.034(3)
C57B 0.040(2) 0.0303(19) 0.0481(19) 0.0055(17) 0.0225(17) 0.0073(16)
C58B 0.041(2) 0.0352(18) 0.044(2) 0.0106(17) 0.0198(16) 0.0087(16)
C59B 0.034(2) 0.038(2) 0.038(2) 0.0103(17) 0.0100(17) 0.010(2)
C60B 0.040(2) 0.0303(19) 0.0481(19) 0.0055(17) 0.0225(17) 0.0073(16)
C61B 0.041(2) 0.0352(18) 0.044(2) 0.0106(17) 0.0198(16) 0.0087(16)
C62B 0.034(2) 0.038(2) 0.038(2) 0.0103(17) 0.0100(17) 0.010(2)

loop_
_atom_type_symbol
_atom_type_description
_atom_type_scat_dispersion_real
_atom_type_scat_dispersion_imag
_atom_type_scat_source
C C 0.0033 0.0016 'International Tables Vol C Tables 4.2.6.8 and 6.1.1.4'
H H 0.0000 0.0000 'International Tables Vol C Tables 4.2.6.8 and 6.1.1.4'
N N 0.0061 0.0033 'International Tables Vol C Tables 4.2.6.8 and 6.1.1.4'
P P 0.1023 0.0942 'International Tables Vol C Tables 4.2.6.8 and 6.1.1.4'
Sb Sb -0.5866 1.5461 'International Tables Vol C Tables 4.2.6.8 and 6.1.1.4'

loop_
_geom_angle_atom_site_label_1
_geom_angle_atom_site_label_2
_geom_angle_atom_site_label_3
_geom_angle
N2 Sb1A N1 67.06(10)
N2 Sb1A C49A 83.51(18)
N1 Sb1A C49A 83.66(18)
N2 Sb1A P1A 37.33(8)
N1 Sb1A P1A 36.82(8)
C49A Sb1A P1A 65.46(14)
N1 P1A N2 89.05(16)
N1 P1A C50A 96.2(3)
N2 P1A C50A 96.6(3)
N1 P1A Sb1A 50.40(12)
N2 P1A Sb1A 49.48(11)
C50A P1A Sb1A 73.54(18)
C49B Sb1B N1 82.1(4)
C49B Sb1B N2 81.5(4)
N1 Sb1B N2 65.13(10)
C49B Sb1B P1B 64.2(3)
N1 Sb1B P1B 36.09(10)
N2 Sb1B P1B 35.75(10)
N2 P1B N1 92.8(2)
N2 P1B C50B 97.1(5)
N1 P1B C50B 98.7(5)
N2 P1B Sb1B 52.63(15)
N1 P1B Sb1B 51.62(15)
C50B P1B Sb1B 74.4(4)
C1 N1 P1B 138.6(3)
C1 N1 P1A 136.5(3)
C1 N1 Sb1A 125.2(2)
P1A N1 Sb1A 92.78(14)
C1 N1 Sb1B 123.5(2)
P1B N1 Sb1B 92.29(18)
C25 N2 P1B 140.5(3)
C25 N2 P1A 134.5(3)
C25 N2 Sb1A 126.7(2)
P1A N2 Sb1A 93.20(14)
C25 N2 Sb1B 122.0(2)
P1B N2 Sb1B 91.62(18)
N1 C1 C6 120.0(3)
N1 C1 C2 122.5(3)
C6 C1 C2 117.5(3)
C3 C2 C1 120.2(3)
C3 C2 C7 116.3(3)
C1 C2 C7 123.4(3)
C4 C3 C2 121.8(4)
C4 C3 H3 119.1
C2 C3 H3 119.1
C3 C4 C5 118.7(4)
C3 C4 H4 120.6
C5 C4 H4 120.6
C4 C5 C6 121.8(3)
C4 C5 H5 119.1
C6 C5 H5 119.1
C5 C6 C1 120.0(3)
C5 C6 C16 116.1(3)
C1 C6 C16 123.8(3)
C8 C7 C12 120.2(3)
C8 C7 C2 120.2(3)
C12 C7 C2 119.5(3)
C7 C8 C9 119.5(3)
C7 C8 C13 120.7(3)
C9 C8 C13 119.8(4)
C10 C9 C8 121.4(4)
C10 C9 H9 119.3
C8 C9 H9 119.3
C11 C10 C9 118.1(4)
C11 C10 C14 121.4(4)
C9 C10 C14 120.4(4)
C10 C11 C12 122.5(4)
C10 C11 H11 118.8
C12 C11 H11 118.8
C11 C12 C7 118.1(4)
C11 C12 C15 120.6(4)
C7 C12 C15 121.3(4)
C8 C13 H13A 109.5
C8 C13 H13B 109.5
H13A C13 H13B 109.5
C8 C13 H13C 109.5
H13A C13 H13C 109.5
H13B C13 H13C 109.5
C10 C14 H14A 109.5
C10 C14 H14B 109.5
H14A C14 H14B 109.5
C10 C14 H14C 109.5
H14A C14 H14C 109.5
H14B C14 H14C 109.5
C12 C15 H15A 109.5
C12 C15 H15B 109.5
H15A C15 H15B 109.5
C12 C15 H15C 109.5
H15A C15 H15C 109.5
H15B C15 H15C 109.5
C21 C16 C17 118.8(4)
C21 C16 C6 121.2(4)
C17 C16 C6 119.8(4)
C18 C17 C16 118.8(4)
C18 C17 C22 120.5(4)
C16 C17 C22 120.7(4)
C19 C18 C17 122.2(5)
C19 C18 H18 118.9
C17 C18 H18 118.9
C18 C19 C20 118.5(4)
C18 C19 C23 119.5(6)
C20 C19 C23 122.0(5)
C21 C20 C19 121.1(5)
C21 C20 H20 119.4
C19 C20 H20 119.4
C20 C21 C16 120.5(5)
C20 C21 C24 119.3(5)
C16 C21 C24 120.2(4)
C17 C22 H22A 109.5
C17 C22 H22B 109.5
H22A C22 H22B 109.5
C17 C22 H22C 109.5
H22A C22 H22C 109.5
H22B C22 H22C 109.5
C19 C23 H23A 109.5
C19 C23 H23B 109.5
H23A C23 H23B 109.5
C19 C23 H23C 109.5
H23A C23 H23C 109.5
H23B C23 H23C 109.5
C21 C24 H24A 109.5
C21 C24 H24B 109.5
H24A C24 H24B 109.5
C21 C24 H24C 109.5
H24A C24 H24C 109.5
H24B C24 H24C 109.5
C26 C25 N2 122.1(4)
C26 C25 C30 117.2(4)
N2 C25 C30 120.4(4)
C27 C26 C25 120.7(3)
C27 C26 C31 116.5(3)
C25 C26 C31 122.7(3)
C28 C27 C26 121.8(3)
C28 C27 H27 119.1
C26 C27 H27 119.1
C29 C28 C27 117.5(4)
C29 C28 H28 121.2
C27 C28 H28 121.2
C28 C29 C30 122.6(3)
C28 C29 H29 118.7
C30 C29 H29 118.7
C29 C30 C25 120.0(3)
C29 C30 C40 115.1(3)
C25 C30 C40 124.9(3)
C32 C31 C36 119.5(3)
C32 C31 C26 120.9(4)
C36 C31 C26 119.5(3)
C33 C32 C31 119.5(4)
C33 C32 C37 121.0(4)
C31 C32 C37 119.4(4)
C32 C33 C34 121.9(4)
C32 C33 H33 119.1
C34 C33 H33 119.1
C35 C34 C33 118.2(4)
C35 C34 C38 120.9(4)
C33 C34 C38 120.8(4)
C34 C35 C36 122.1(4)
C34 C35 H35 119.0
C36 C35 H35 119.0
C35 C36 C31 118.5(3)
C35 C36 C39 120.6(4)
C31 C36 C39 120.9(3)
C32 C37 H37A 109.5
C32 C37 H37B 109.5
H37A C37 H37B 109.5
C32 C37 H37C 109.5
H37A C37 H37C 109.5
H37B C37 H37C 109.5
C34 C38 H38A 109.5
C34 C38 H38B 109.5
H38A C38 H38B 109.5
C34 C38 H38C 109.5
H38A C38 H38C 109.5
H38B C38 H38C 109.5
C36 C39 H39A 109.5
C36 C39 H39B 109.5
H39A C39 H39B 109.5
C36 C39 H39C 109.5
H39A C39 H39C 109.5
H39B C39 H39C 109.5
C41 C40 C45 120.8(4)
C41 C40 C30 119.8(4)
C45 C40 C30 118.9(4)
C40 C41 C42 117.6(5)
C40 C41 C46 121.6(4)
C42 C41 C46 120.7(4)
C43 C42 C41 122.9(5)
C43 C42 H42 118.5
C41 C42 H42 118.5
C42 C43 C44 118.5(4)
C42 C43 C47 120.8(6)
C44 C43 C47 120.6(6)
C43 C44 C45 121.8(5)
C43 C44 H44 119.1
C45 C44 H44 119.1
C44 C45 C40 118.4(4)
C44 C45 C48 120.2(5)
C40 C45 C48 121.4(4)
C41 C46 H46A 109.5
C41 C46 H46B 109.5
H46A C46 H46B 109.5
C41 C46 H46C 109.5
H46A C46 H46C 109.5
H46B C46 H46C 109.5
C43 C47 H47A 109.5
C43 C47 H47B 109.5
H47A C47 H47B 109.5
C43 C47 H47C 109.5
H47A C47 H47C 109.5
H47B C47 H47C 109.5
C45 C48 H48A 109.5
C45 C48 H48B 109.5
H48A C48 H48B 109.5
C45 C48 H48C 109.5
H48A C48 H48C 109.5
H48B C48 H48C 109.5
C50A C49A C51A 132.6(7)
C50A C49A Sb1A 107.7(4)
C51A C49A Sb1A 119.5(5)
C49A C50A C57A 129.1(7)
C49A C50A P1A 113.3(4)
C57A C50A P1A 117.6(5)
C52A C51A C56A 120.0
C52A C51A C49A 119.6(5)
C56A C51A C49A 120.2(5)
C51A C52A C53A 120.0
C51A C52A H52A 120.0
C53A C52A H52A 120.0
C54A C53A C52A 120.0
C54A C53A H53A 120.0
C52A C53A H53A 120.0
C53A C54A C55A 120.0
C53A C54A H54A 120.0
C55A C54A H54A 120.0
C56A C55A C54A 120.0
C56A C55A H55A 120.0
C54A C55A H55A 120.0
C55A C56A C51A 120.0
C55A C56A H56A 120.0
C51A C56A H56A 120.0
C58A C57A C62A 120.0
C58A C57A C50A 123.1(6)
C62A C57A C50A 116.9(6)
C57A C58A C59A 120.0
C57A C58A H58A 120.0
C59A C58A H58A 120.0
C60A C59A C58A 120.0
C60A C59A H59A 120.0
C58A C59A H59A 120.0
C61A C60A C59A 120.0
C61A C60A H60A 120.0
C59A C60A H60A 120.0
C62A C61A C60A 120.0
C62A C61A H61A 120.0
C60A C61A H61A 120.0
C61A C62A C57A 120.0
C61A C62A H62A 120.0
C57A C62A H62A 120.0
C50B C49B C51B 129.7(14)
C50B C49B Sb1B 113.2(8)
C51B C49B Sb1B 116.9(11)
C49B C50B C57B 130.8(13)
C49B C50B P1B 108.1(7)
C57B C50B P1B 121.1(10)
C52B C51B C56B 120.0
C52B C51B C49B 116.8(11)
C56B C51B C49B 122.8(11)
C51B C52B C53B 120.0
C51B C52B H52B 120.0
C53B C52B H52B 120.0
C52B C53B C54B 120.0
C52B C53B H53B 120.0
C54B C53B H53B 120.0
C53B C54B C55B 120.0
C53B C54B H54B 120.0
C55B C54B H54B 120.0
C56B C55B C54B 120.0
C56B C55B H55B 120.0
C54B C55B H55B 120.0
C55B C56B C51B 120.0
C55B C56B H56B 120.0
C51B C56B H56B 120.0
C58B C57B C62B 120.0
C58B C57B C50B 126.0(9)
C62B C57B C50B 114.0(9)
C57B C58B C59B 120.0
C57B C58B H58B 120.0
C59B C58B H58B 120.0
C60B C59B C58B 120.0
C60B C59B H59B 120.0
C58B C59B H59B 120.0
C59B C60B C61B 120.0
C59B C60B H60B 120.0
C61B C60B H60B 120.0
C60B C61B C62B 120.0
C60B C61B H61B 120.0
C62B C61B H61B 120.0
C61B C62B C57B 120.0
C61B C62B H62B 120.0
C57B C62B H62B 120.0

loop_
_geom_bond_atom_site_label_1
_geom_bond_atom_site_label_2
_geom_bond_distance
Sb1A N2 2.135(3)
Sb1A N1 2.163(3)
Sb1A C49A 2.228(8)
Sb1A P1A 2.8038(19)
P1A N1 1.682(3)
P1A N2 1.703(3)
P1A C50A 1.947(8)
Sb1B C49B 2.144(16)
Sb1B N1 2.190(3)
Sb1B N2 2.220(3)
Sb1B P1B 2.792(4)
P1B N2 1.632(4)
P1B N1 1.646(5)
P1B C50B 1.942(15)
N1 C1 1.402(5)
N2 C25 1.409(5)
C1 C6 1.408(5)
C1 C2 1.424(5)
C2 C3 1.392(5)
C2 C7 1.493(5)
C3 C4 1.372(6)
C3 H3 0.9500
C4 C5 1.377(6)
C4 H4 0.9500
C5 C6 1.401(5)
C5 H5 0.9500
C6 C16 1.480(5)
C7 C8 1.393(5)
C7 C12 1.409(5)
C8 C9 1.398(5)
C8 C13 1.511(5)
C9 C10 1.387(6)
C9 H9 0.9500
C10 C11 1.384(6)
C10 C14 1.500(6)
C11 C12 1.399(6)
C11 H11 0.9500
C12 C15 1.501(6)
C13 H13A 0.9800
C13 H13B 0.9800
C13 H13C 0.9800
C14 H14A 0.9800
C14 H14B 0.9800
C14 H14C 0.9800
C15 H15A 0.9800
C15 H15B 0.9800
C15 H15C 0.9800
C16 C21 1.404(7)
C16 C17 1.405(6)
C17 C18 1.398(6)
C17 C22 1.516(6)
C18 C19 1.372(8)
C18 H18 0.9500
C19 C20 1.387(8)
C19 C23 1.530(7)
C20 C21 1.376(7)
C20 H20 0.9500
C21 C24 1.520(8)
C22 H22A 0.9800
C22 H22B 0.9800
C22 H22C 0.9800
C23 H23A 0.9800
C23 H23B 0.9800
C23 H23C 0.9800
C24 H24A 0.9800
C24 H24B 0.9800
C24 H24C 0.9800
C25 C26 1.405(5)
C25 C30 1.424(5)
C26 C27 1.391(5)
C26 C31 1.492(5)
C27 C28 1.392(6)
C27 H27 0.9500
C28 C29 1.378(6)
C28 H28 0.9500
C29 C30 1.388(5)
C29 H29 0.9500
C30 C40 1.501(5)
C31 C32 1.406(5)
C31 C36 1.414(5)
C32 C33 1.373(6)
C32 C37 1.514(6)
C33 C34 1.395(6)
C33 H33 0.9500
C34 C35 1.382(6)
C34 C38 1.513(6)
C35 C36 1.393(5)
C35 H35 0.9500
C36 C39 1.498(5)
C37 H37A 0.9800
C37 H37B 0.9800
C37 H37C 0.9800
C38 H38A 0.9800
C38 H38B 0.9800
C38 H38C 0.9800
C39 H39A 0.9800
C39 H39B 0.9800
C39 H39C 0.9800
C40 C41 1.401(6)
C40 C45 1.405(6)
C41 C42 1.407(7)
C41 C46 1.504(7)
C42 C43 1.360(9)
C42 H42 0.9500
C43 C44 1.387(8)
C43 C47 1.526(7)
C44 C45 1.396(6)
C44 H44 0.9500
C45 C48 1.491(7)
C46 H46A 0.9800
C46 H46B 0.9800
C46 H46C 0.9800
C47 H47A 0.9800
C47 H47B 0.9800
C47 H47C 0.9800
C48 H48A 0.9800
C48 H48B 0.9800
C48 H48C 0.9800
C49A C50A 1.337(6)
C49A C51A 1.447(6)
C50A C57A 1.532(6)
C51A C52A 1.3900
C51A C56A 1.3900
C52A C53A 1.3900
C52A H52A 0.9500
C53A C54A 1.3900
C53A H53A 0.9500
C54A C55A 1.3900
C54A H54A 0.9500
C55A C56A 1.3900
C55A H55A 0.9500
C56A H56A 0.9500
C57A C58A 1.3900
C57A C62A 1.3900
C58A C59A 1.3900
C58A H58A 0.9500
C59A C60A 1.3900
C59A H59A 0.9500
C60A C61A 1.3900
C60A H60A 0.9500
C61A C62A 1.3900
C61A H61A 0.9500
C62A H62A 0.9500
C49B C50B 1.340(9)
C49B C51B 1.438(10)
C50B C57B 1.550(10)
C51B C52B 1.3900
C51B C56B 1.3900
C52B C53B 1.3900
C52B H52B 0.9500
C53B C54B 1.3900
C53B H53B 0.9500
C54B C55B 1.3900
C54B H54B 0.9500
C55B C56B 1.3900
C55B H55B 0.9500
C56B H56B 0.9500
C57B C58B 1.3900
C57B C62B 1.3900
C58B C59B 1.3900
C58B H58B 0.9500
C59B C60B 1.3900
C59B H59B 0.9500
C60B C61B 1.3900
C60B H60B 0.9500
C61B C62B 1.3900
C61B H61B 0.9500
C62B H62B 0.9500

loop_
_geom_torsion_atom_site_label_1
_geom_torsion_atom_site_label_2
_geom_torsion_atom_site_label_3
_geom_torsion_atom_site_label_4
_geom_torsion
N2 P1B N1 C1 172.8(4)
C50B P1B N1 C1 -89.6(7)
Sb1B P1B N1 C1 -151.8(5)
N2 P1B N1 P1A -35.67(14)
C50B P1B N1 P1A 62.0(5)
Sb1B P1B N1 P1A -0.17(7)
N2 P1B N1 Sb1A 144.3(5)
C50B P1B N1 Sb1A -118.0(7)
Sb1B P1B N1 Sb1A 179.8(4)
N2 P1B N1 Sb1B -35.49(17)
C50B P1B N1 Sb1B 62.1(5)
N2 P1A N1 C1 -173.3(4)
C50A P1A N1 C1 90.2(4)
Sb1A P1A N1 C1 152.8(4)
N2 P1A N1 P1B 33.93(14)
C50A P1A N1 P1B -62.6(3)
Sb1A P1A N1 P1B 0.00(12)
N2 P1A N1 Sb1A 33.93(12)
C50A P1A N1 Sb1A -62.6(3)
N2 P1A N1 Sb1B -145.4(3)
C50A P1A N1 Sb1B 118.1(4)
Sb1A P1A N1 Sb1B -179.3(2)
N1 P1B N2 C25 -174.9(5)
C50B P1B N2 C25 86.0(7)
Sb1B P1B N2 C25 150.2(5)
N1 P1B N2 P1A 35.21(14)
C50B P1B N2 P1A -63.9(5)
Sb1B P1B N2 P1A 0.27(7)
N1 P1B N2 Sb1A -145.4(5)
C50B P1B N2 Sb1A 115.5(6)
Sb1B P1B N2 Sb1A 179.6(4)
N1 P1B N2 Sb1B 34.94(17)
C50B P1B N2 Sb1B -64.2(5)
N1 P1A N2 C25 172.2(4)
C50A P1A N2 C25 -91.6(4)
Sb1A P1A N2 C25 -153.3(4)
N1 P1A N2 P1B -34.29(14)
C50A P1A N2 P1B 61.9(3)
Sb1A P1A N2 P1B 0.17(12)
N1 P1A N2 Sb1A -34.46(12)
C50A P1A N2 Sb1A 61.7(3)
N1 P1A N2 Sb1B 144.6(3)
C50A P1A N2 Sb1B -119.2(4)
Sb1A P1A N2 Sb1B 179.0(2)
P1B N1 C1 C6 -36.8(6)
P1A N1 C1 C6 -174.2(3)
Sb1A N1 C1 C6 -28.2(5)
Sb1B N1 C1 C6 177.8(3)
P1B N1 C1 C2 144.8(4)
P1A N1 C1 C2 7.4(6)
Sb1A N1 C1 C2 153.4(3)
Sb1B N1 C1 C2 -0.6(5)
N1 C1 C2 C3 179.3(4)
C6 C1 C2 C3 0.9(5)
N1 C1 C2 C7 0.5(6)
C6 C1 C2 C7 -177.9(3)
C1 C2 C3 C4 -0.1(6)
C7 C2 C3 C4 178.8(4)
C2 C3 C4 C5 -0.2(7)
C3 C4 C5 C6 -0.3(6)
C4 C5 C6 C1 1.2(6)
C4 C5 C6 C16 -174.7(4)
N1 C1 C6 C5 -179.9(4)
C2 C1 C6 C5 -1.4(5)
N1 C1 C6 C16 -4.3(6)
C2 C1 C6 C16 174.2(4)
C3 C2 C7 C8 76.5(4)
C1 C2 C7 C8 -104.6(4)
C3 C2 C7 C12 -99.1(4)
C1 C2 C7 C12 79.8(5)
C12 C7 C8 C9 -4.6(5)
C2 C7 C8 C9 179.8(3)
C12 C7 C8 C13 176.4(4)
C2 C7 C8 C13 0.8(5)
C7 C8 C9 C10 1.0(6)
C13 C8 C9 C10 -179.9(4)
C8 C9 C10 C11 3.1(6)
C8 C9 C10 C14 -174.1(4)
C9 C10 C11 C12 -3.9(7)
C14 C10 C11 C12 173.3(4)
C10 C11 C12 C7 0.5(7)
C10 C11 C12 C15 -176.9(5)
C8 C7 C12 C11 3.8(6)
C2 C7 C12 C11 179.4(4)
C8 C7 C12 C15 -178.8(4)
C2 C7 C12 C15 -3.2(6)
C5 C6 C16 C21 -71.7(5)
C1 C6 C16 C21 112.6(5)
C5 C6 C16 C17 101.9(4)
C1 C6 C16 C17 -73.9(5)
C21 C16 C17 C18 0.7(6)
C6 C16 C17 C18 -173.0(4)
C21 C16 C17 C22 179.5(4)
C6 C16 C17 C22 5.8(6)
C16 C17 C18 C19 -0.9(7)
C22 C17 C18 C19 -179.6(4)
C17 C18 C19 C20 -0.7(7)
C17 C18 C19 C23 178.5(5)
C18 C19 C20 C21 2.5(7)
C23 C19 C20 C21 -176.7(5)
C19 C20 C21 C16 -2.7(7)
C19 C20 C21 C24 177.5(4)
C17 C16 C21 C20 1.0(7)
C6 C16 C21 C20 174.6(4)
C17 C16 C21 C24 -179.1(4)
C6 C16 C21 C24 -5.5(6)
P1B N2 C25 C26 12.2(7)
P1A N2 C25 C26 148.8(3)
Sb1A N2 C25 C26 2.8(6)
Sb1B N2 C25 C26 156.4(3)
P1B N2 C25 C30 -174.2(4)
P1A N2 C25 C30 -37.6(6)
Sb1A N2 C25 C30 176.4(3)
Sb1B N2 C25 C30 -30.0(5)
N2 C25 C26 C27 177.1(4)
C30 C25 C26 C27 3.3(6)
N2 C25 C26 C31 -2.6(6)
C30 C25 C26 C31 -176.4(3)
C25 C26 C27 C28 -0.3(6)
C31 C26 C27 C28 179.4(4)
C26 C27 C28 C29 -1.5(6)
C27 C28 C29 C30 0.1(7)
C28 C29 C30 C25 3.0(6)
C28 C29 C30 C40 -174.2(4)
C26 C25 C30 C29 -4.6(6)
N2 C25 C30 C29 -178.5(4)
C26 C25 C30 C40 172.3(4)
N2 C25 C30 C40 -1.6(6)
C27 C26 C31 C32 -95.4(5)
C25 C26 C31 C32 84.3(5)
C27 C26 C31 C36 80.4(4)
C25 C26 C31 C36 -99.9(4)
C36 C31 C32 C33 4.1(6)
C26 C31 C32 C33 179.9(4)
C36 C31 C32 C37 -177.6(4)
C26 C31 C32 C37 -1.8(6)
C31 C32 C33 C34 0.1(7)
C37 C32 C33 C34 -178.2(5)
C32 C33 C34 C35 -3.7(7)
C32 C33 C34 C38 172.7(5)
C33 C34 C35 C36 3.0(6)
C38 C34 C35 C36 -173.4(4)
C34 C35 C36 C31 1.2(6)
C34 C35 C36 C39 -178.9(4)
C32 C31 C36 C35 -4.7(5)
C26 C31 C36 C35 179.4(3)
C32 C31 C36 C39 175.3(4)
C26 C31 C36 C39 -0.5(5)
C29 C30 C40 C41 -69.9(5)
C25 C30 C40 C41 113.1(5)
C29 C30 C40 C45 102.3(4)
C25 C30 C40 C45 -74.7(5)
C45 C40 C41 C42 -0.6(6)
C30 C40 C41 C42 171.5(4)
C45 C40 C41 C46 -177.3(4)
C30 C40 C41 C46 -5.3(6)
C40 C41 C42 C43 -0.4(7)
C46 C41 C42 C43 176.4(5)
C41 C42 C43 C44 1.1(7)
C41 C42 C43 C47 -176.5(5)
C42 C43 C44 C45 -0.9(7)
C47 C43 C44 C45 176.7(5)
C43 C44 C45 C40 0.0(6)
C43 C44 C45 C48 -178.5(4)
C41 C40 C45 C44 0.8(6)
C30 C40 C45 C44 -171.3(4)
C41 C40 C45 C48 179.3(4)
C30 C40 C45 C48 7.2(6)
C51A C49A C50A C57A -10.9(16)
Sb1A C49A C50A C57A 175.1(8)
C51A C49A C50A P1A 171.9(7)
Sb1A C49A C50A P1A -2.1(7)
C50A C49A C51A C52A -30.4(11)
Sb1A C49A C51A C52A 143.0(4)
C50A C49A C51A C56A 155.3(8)
Sb1A C49A C51A C56A -31.4(8)
C56A C51A C52A C53A 0.0
C49A C51A C52A C53A -174.3(7)
C51A C52A C53A C54A 0.0
C52A C53A C54A C55A 0.0
C53A C54A C55A C56A 0.0
C54A C55A C56A C51A 0.0
C52A C51A C56A C55A 0.0
C49A C51A C56A C55A 174.3(7)
C49A C50A C57A C58A -29.7(13)
P1A C50A C57A C58A 147.5(4)
C49A C50A C57A C62A 150.4(8)
P1A C50A C57A C62A -32.5(9)
C62A C57A C58A C59A 0.0
C50A C57A C58A C59A -180.0(9)
C57A C58A C59A C60A 0.0
C58A C59A C60A C61A 0.0
C59A C60A C61A C62A 0.0
C60A C61A C62A C57A 0.0
C58A C57A C62A C61A 0.0
C50A C57A C62A C61A 180.0(8)
C51B C49B C50B C57B -9(3)
Sb1B C49B C50B C57B 176.2(15)
C51B C49B C50B P1B 172.5(19)
Sb1B C49B C50B P1B -2.1(15)
C50B C49B C51B C52B -32(3)
Sb1B C49B C51B C52B 142.1(9)
C50B C49B C51B C56B 154.3(16)
Sb1B C49B C51B C56B -31(2)
C56B C51B C52B C53B 0.0
C49B C51B C52B C53B -173.5(18)
C51B C52B C53B C54B 0.0
C52B C53B C54B C55B 0.0
C53B C54B C55B C56B 0.0
C54B C55B C56B C51B 0.0
C52B C51B C56B C55B 0.0
C49B C51B C56B C55B 173.1(19)
C49B C50B C57B C58B -31(2)
P1B C50B C57B C58B 147.2(8)
C49B C50B C57B C62B 151.5(16)
P1B C50B C57B C62B -30.4(17)
C62B C57B C58B C59B 0.0
C50B C57B C58B C59B -177.4(15)
C57B C58B C59B C60B 0.0
C58B C59B C60B C61B 0.0
C59B C60B C61B C62B 0.0
C60B C61B C62B C57B 0.0
C58B C57B C62B C61B 0.0
C50B C57B C62B C61B 177.7(14)
